data_4034313
loop_
_publ_author_name
'Frydrych, Rafa\/l'
'\'Slepokura, Katarzyna'
'Bil, Andrzej'
'Gregoli\'nski, Janusz'

_publ_section_title
;
 Mixed Macrocycles Derived from 2,6-Diformylpyridine and Opposite
 Enantiomers of trans-1,2-Diaminocyclopentane and
 trans-1,2-Diaminocyclohexane.
;
_journal_issue 9
_journal_name_full 'The Journal of organic chemistry'
_journal_page_first 5695
_journal_page_last 5711
_journal_paper_doi 10.1021/acs.joc.9b00614
_journal_volume 84
_journal_year 2019
_chemical_absolute_configuration syn
_chemical_formula_moiety 'C25 H28 N6'
_chemical_formula_sum 'C25 H28 N6'
_chemical_formula_weight 412.53
_space_group_crystal_system monoclinic
_space_group_IT_number 4
_space_group_name_Hall 'P 2yb'
_space_group_name_H-M_alt 'P 1 21 1'
_atom_sites_solution_hydrogens difmap
_atom_sites_solution_primary direct
_atom_sites_solution_secondary difmap
_audit_creation_method SHELXL-2014/7
_cell_angle_alpha 90
_cell_angle_beta 92.72(3)
_cell_angle_gamma 90
_cell_formula_units_Z 2
_cell_length_a 7.059(3)
_cell_length_b 15.876(6)
_cell_length_c 9.721(4)
_cell_measurement_reflns_used 2512
_cell_measurement_temperature 100(2)
_cell_measurement_theta_max 76.99
_cell_measurement_theta_min 2.78
_cell_volume 1088.2(8)
_computing_cell_refinement
;
CrysAlis RED, Oxford Diffraction Ltd.,
Version 1.171.33.66 (release 28-04-2010 CrysAlis171 .NET)
(compiled Apr 28 2010,14:27:37)
;
_computing_data_collection
;
CrysAlis CCD, Oxford Diffraction Ltd.,
Version 1.171.33.66 (release 28-04-2010 CrysAlis171 .NET)
(compiled Apr 28 2010,14:27:37)
;
_computing_data_reduction
;
CrysAlis RED, Oxford Diffraction Ltd.,
Version 1.171.33.66 (release 28-04-2010 CrysAlis171 .NET)
(compiled Apr 28 2010,14:27:37)
;
_computing_structure_refinement 'SHELXL-2014/7 (Sheldrick, 2015)'
_computing_structure_solution 'SHELXS-97(Sheldrick, 2008)'
_diffrn_ambient_temperature 100(2)
_diffrn_detector_area_resol_mean 8.1956
_diffrn_measured_fraction_theta_full 0.987
_diffrn_measured_fraction_theta_max 0.962
_diffrn_measurement_device_type 'Oxford Diffraction Xcalibur PX kappa-geometry diffractometer with an Onyx CCD camera'
_diffrn_measurement_method 'omega scans'
_diffrn_radiation_type CuK\a
_diffrn_radiation_wavelength 1.5418
_diffrn_reflns_av_R_equivalents 0.0524
_diffrn_reflns_av_unetI/netI 0.0616
_diffrn_reflns_Laue_measured_fraction_full 0.987
_diffrn_reflns_Laue_measured_fraction_max 0.962
_diffrn_reflns_limit_h_max 8
_diffrn_reflns_limit_h_min -6
_diffrn_reflns_limit_k_max 19
_diffrn_reflns_limit_k_min -20
_diffrn_reflns_limit_l_max 10
_diffrn_reflns_limit_l_min -11
_diffrn_reflns_number 6130
_diffrn_reflns_point_group_measured_fraction_full 0.811
_diffrn_reflns_point_group_measured_fraction_max 0.775
_diffrn_reflns_theta_full 67.680
_diffrn_reflns_theta_max 77.234
_diffrn_reflns_theta_min 4.554
_diffrn_source 'Enhance (Cu) X-ray Source'
_exptl_absorpt_coefficient_mu 0.607
_exptl_absorpt_correction_T_max 1.000
_exptl_absorpt_correction_T_min 0.562
_exptl_absorpt_correction_type multi-scan
_exptl_absorpt_process_details
;
CrysAlis RED, Oxford Diffraction Ltd.,
Version 1.171.33.66 (release 28-04-2010 CrysAlis171 .NET)
(compiled Apr 28 2010,14:27:37)
Empirical absorption correction using spherical harmonics,
 implemented in SCALE3 ABSPACK scaling algorithm.
;
_exptl_crystal_colour colourless
_exptl_crystal_density_diffrn 1.259
_exptl_crystal_description block
_exptl_crystal_F_000 440
_exptl_crystal_size_max 0.24
_exptl_crystal_size_mid 0.13
_exptl_crystal_size_min 0.06
_refine_diff_density_max 0.261
_refine_diff_density_min -0.297
_refine_diff_density_rms 0.067
_refine_ls_abs_structure_details
;
 Classical Flack method preferred over Parsons because s.u. lower.
;
_refine_ls_abs_structure_Flack 0.4(9)
_refine_ls_extinction_method none
_refine_ls_goodness_of_fit_ref 1.000
_refine_ls_hydrogen_treatment constr
_refine_ls_matrix_type full
_refine_ls_number_parameters 280
_refine_ls_number_reflns 3559
_refine_ls_number_restraints 1
_refine_ls_restrained_S_all 1.000
_refine_ls_R_factor_all 0.0730
_refine_ls_R_factor_gt 0.0614
_refine_ls_shift/su_max 0.000
_refine_ls_shift/su_mean 0.000
_refine_ls_structure_factor_coef Fsqd
_refine_ls_weighting_details 'w=1/[\s^2^(Fo^2^)+(0.0990P)^2^] where P=(Fo^2^+2Fc^2^)/3'
_refine_ls_weighting_scheme calc
_refine_ls_wR_factor_gt 0.1561
_refine_ls_wR_factor_ref 0.1623
_reflns_Friedel_coverage 0.553
_reflns_Friedel_fraction_full 0.619
_reflns_Friedel_fraction_max 0.573
_reflns_number_gt 2718
_reflns_number_total 3559
_reflns_threshold_expression 'I > 2\s(I)'
_cod_data_source_file jo9b00614_si_001.cif
_cod_data_source_block 1A_gregm3
_cod_original_sg_symbol_H-M 'P 21'
_cod_database_code 4034313
_shelx_shelxl_version_number 2014/7
_shelx_space_group_comment
;
The symmetry employed for this shelxl refinement is uniquely defined
by the following loop, which should always be used as a source of
symmetry information in preference to the above space-group names.
They are only intended as comments.
;
_shelx_estimated_absorpt_t_min 0.868
_shelx_estimated_absorpt_t_max 0.964

loop_
_space_group_symop_operation_xyz
'x, y, z'
'-x, y+1/2, -z'

loop_
_atom_site_label
_atom_site_type_symbol
_atom_site_fract_x
_atom_site_fract_y
_atom_site_fract_z
_atom_site_U_iso_or_equiv
_atom_site_adp_type
_atom_site_occupancy
_atom_site_site_symmetry_order
_atom_site_calc_flag
_atom_site_refinement_flags_posn
_atom_site_refinement_flags_adp
N1 N 0.5193(5) 0.5876(3) 0.1438(4) 0.0271(8) Uani 1 1 d . .
N2 N 0.8335(5) 0.4594(2) -0.0297(4) 0.0286(8) Uani 1 1 d . .
N3 N 0.8918(5) 0.3520(3) 0.2150(4) 0.0294(8) Uani 1 1 d . .
N4 N 0.4524(5) 0.4046(3) 0.3428(4) 0.0293(9) Uani 1 1 d . .
N5 N 0.1343(6) 0.5330(3) 0.5174(4) 0.0321(9) Uani 1 1 d . .
N6 N 0.0797(5) 0.6495(3) 0.2710(4) 0.0306(8) Uani 1 1 d . .
C1 C 0.3411(6) 0.6195(3) 0.1293(5) 0.0286(10) Uani 1 1 d . .
C2 C 0.2416(6) 0.6259(3) 0.0042(5) 0.0286(10) Uani 1 1 d . .
H2 H 0.1159 0.6474 -0.0010 0.034 Uiso 1 1 calc R U
C3 C 0.3285(6) 0.6002(3) -0.1148(5) 0.0308(10) Uani 1 1 d . .
H3 H 0.2663 0.6067 -0.2029 0.037 Uiso 1 1 calc R U
C4 C 0.5072(6) 0.5652(3) -0.1009(5) 0.0295(10) Uani 1 1 d . .
H4 H 0.5690 0.5457 -0.1796 0.035 Uiso 1 1 calc R U
C5 C 0.5957(6) 0.5586(3) 0.0288(5) 0.0260(9) Uani 1 1 d . .
C6 C 0.7820(6) 0.5168(3) 0.0519(5) 0.0274(9) Uani 1 1 d . .
H6 H 0.8634 0.5329 0.1280 0.033 Uiso 1 1 calc R U
C7 C 1.0118(6) 0.4160(3) 0.0050(5) 0.0268(9) Uani 1 1 d . .
H7 H 1.0952 0.4527 0.0656 0.032 Uiso 1 1 calc R U
C8 C 1.1115(6) 0.3956(3) -0.1278(5) 0.0305(10) Uani 1 1 d . .
H8A H 1.0268 0.3608 -0.1887 0.037 Uiso 1 1 calc R U
H8B H 1.1385 0.4485 -0.1769 0.037 Uiso 1 1 calc R U
C9 C 1.2946(6) 0.3487(3) -0.0962(5) 0.0338(10) Uani 1 1 d . .
H9A H 1.3813 0.3844 -0.0383 0.041 Uiso 1 1 calc R U
H9B H 1.3569 0.3364 -0.1831 0.041 Uiso 1 1 calc R U
C10 C 1.2573(6) 0.2672(3) -0.0218(5) 0.0326(10) Uani 1 1 d . .
H10A H 1.1820 0.2292 -0.0837 0.039 Uiso 1 1 calc R U
H10B H 1.3794 0.2392 0.0030 0.039 Uiso 1 1 calc R U
C11 C 1.1515(6) 0.2827(3) 0.1070(5) 0.0302(10) Uani 1 1 d . .
H11A H 1.2355 0.3135 0.1742 0.036 Uiso 1 1 calc R U
H11B H 1.1201 0.2278 0.1484 0.036 Uiso 1 1 calc R U
C12 C 0.9683(6) 0.3332(3) 0.0813(4) 0.0270(10) Uani 1 1 d . .
H12 H 0.8745 0.2991 0.0247 0.032 Uiso 1 1 calc R U
C13 C 0.7149(6) 0.3497(3) 0.2267(5) 0.0278(9) Uani 1 1 d . .
H13 H 0.6346 0.3318 0.1510 0.033 Uiso 1 1 calc R U
C14 C 0.6311(6) 0.3745(3) 0.3573(5) 0.0273(9) Uani 1 1 d . .
C15 C 0.7306(6) 0.3691(3) 0.4831(5) 0.0315(10) Uani 1 1 d . .
H15 H 0.8556 0.3467 0.4886 0.038 Uiso 1 1 calc R U
C16 C 0.6463(7) 0.3967(3) 0.6016(5) 0.0352(11) Uani 1 1 d . .
H16 H 0.7095 0.3917 0.6897 0.042 Uiso 1 1 calc R U
C17 C 0.4673(6) 0.4318(3) 0.5864(5) 0.0330(11) Uani 1 1 d . .
H17 H 0.4075 0.4534 0.6645 0.040 Uiso 1 1 calc R U
C18 C 0.3755(6) 0.4355(3) 0.4584(5) 0.0282(10) Uani 1 1 d . .
C19 C 0.1919(6) 0.4774(3) 0.4343(5) 0.0319(10) Uani 1 1 d . .
H19 H 0.1144 0.4629 0.3552 0.038 Uiso 1 1 calc R U
C20 C -0.0377(7) 0.5778(3) 0.4763(5) 0.0323(10) Uani 1 1 d . .
H20 H -0.1196 0.5429 0.4117 0.039 Uiso 1 1 calc R U
C21 C -0.1497(7) 0.6077(4) 0.5984(5) 0.0413(13) Uani 1 1 d . .
H21A H -0.2317 0.5620 0.6313 0.050 Uiso 1 1 calc R U
H21B H -0.0629 0.6262 0.6755 0.050 Uiso 1 1 calc R U
C22 C -0.2685(8) 0.6809(5) 0.5426(5) 0.0562(18) Uani 1 1 d . .
H22A H -0.2699 0.7269 0.6112 0.067 Uiso 1 1 calc R U
H22B H -0.4006 0.6625 0.5213 0.067 Uiso 1 1 calc R U
C23 C -0.1762(6) 0.7111(4) 0.4108(5) 0.0371(11) Uani 1 1 d . .
H23A H -0.2579 0.6977 0.3281 0.044 Uiso 1 1 calc R U
H23B H -0.1538 0.7727 0.4139 0.044 Uiso 1 1 calc R U
C24 C 0.0118(6) 0.6630(3) 0.4090(5) 0.0305(10) Uani 1 1 d . .
H24 H 0.1110 0.6929 0.4675 0.037 Uiso 1 1 calc R U
C25 C 0.2580(6) 0.6430(3) 0.2603(5) 0.0299(9) Uani 1 1 d . .
H25 H 0.3399 0.6537 0.3388 0.036 Uiso 1 1 calc R U

loop_
_atom_site_aniso_label
_atom_site_aniso_U_11
_atom_site_aniso_U_22
_atom_site_aniso_U_33
_atom_site_aniso_U_23
_atom_site_aniso_U_13
_atom_site_aniso_U_12
N1 0.0322(18) 0.0251(19) 0.0242(18) 0.0006(16) 0.0016(14) -0.0025(15)
N2 0.0313(17) 0.027(2) 0.027(2) -0.0002(16) 0.0002(14) -0.0008(15)
N3 0.0349(18) 0.0287(19) 0.0247(19) -0.0005(17) 0.0018(15) -0.0006(16)
N4 0.0348(18) 0.028(2) 0.0250(19) -0.0039(16) 0.0041(14) -0.0063(15)
N5 0.041(2) 0.032(2) 0.0240(19) -0.0031(17) 0.0064(16) -0.0084(17)
N6 0.0314(18) 0.030(2) 0.031(2) -0.0040(18) 0.0031(15) -0.0002(15)
C1 0.028(2) 0.024(2) 0.033(2) 0.0004(19) 0.0011(17) -0.0026(17)
C2 0.0261(19) 0.025(2) 0.035(2) 0.0007(19) 0.0026(17) 0.0009(16)
C3 0.036(2) 0.029(3) 0.027(2) 0.0021(19) -0.0010(18) -0.0016(19)
C4 0.035(2) 0.027(2) 0.027(2) 0.0015(19) 0.0025(18) -0.0019(19)
C5 0.0268(19) 0.022(2) 0.029(2) -0.0020(19) 0.0020(16) -0.0034(16)
C6 0.032(2) 0.025(2) 0.025(2) -0.0023(19) 0.0013(16) -0.0055(18)
C7 0.0272(19) 0.026(2) 0.027(2) -0.0035(18) 0.0000(15) -0.0026(17)
C8 0.034(2) 0.031(2) 0.026(2) 0.0025(19) 0.0040(18) 0.0012(18)
C9 0.034(2) 0.033(2) 0.035(2) 0.003(2) 0.0037(18) -0.0005(19)
C10 0.034(2) 0.034(2) 0.030(2) -0.0039(19) 0.0010(17) 0.0007(18)
C11 0.036(2) 0.027(2) 0.028(2) -0.0006(18) -0.0040(18) -0.0031(17)
C12 0.029(2) 0.027(2) 0.024(2) -0.0034(19) -0.0001(16) -0.0020(17)
C13 0.031(2) 0.028(2) 0.025(2) -0.0011(19) -0.0016(16) -0.0052(18)
C14 0.033(2) 0.023(2) 0.026(2) 0.0025(18) 0.0028(17) -0.0049(17)
C15 0.038(2) 0.028(2) 0.028(2) -0.0008(19) -0.0011(19) 0.0011(18)
C16 0.049(3) 0.035(3) 0.021(2) 0.002(2) -0.0004(19) 0.000(2)
C17 0.041(2) 0.031(3) 0.027(2) 0.002(2) 0.0063(19) -0.004(2)
C18 0.036(2) 0.025(2) 0.025(2) -0.0036(19) 0.0045(17) -0.0064(18)
C19 0.035(2) 0.035(3) 0.026(2) 0.000(2) 0.0032(17) -0.0083(19)
C20 0.037(2) 0.034(3) 0.026(2) -0.008(2) 0.0053(17) -0.0063(19)
C21 0.043(2) 0.045(3) 0.037(3) -0.016(3) 0.013(2) -0.005(2)
C22 0.046(3) 0.097(5) 0.025(3) -0.001(3) 0.001(2) 0.026(3)
C23 0.032(2) 0.039(3) 0.040(3) -0.008(2) 0.0020(19) 0.0006(19)
C24 0.030(2) 0.034(3) 0.028(2) -0.008(2) -0.0001(16) -0.0010(18)
C25 0.031(2) 0.029(2) 0.029(2) -0.001(2) -0.0008(16) 0.0010(18)

loop_
_atom_type_symbol
_atom_type_description
_atom_type_scat_dispersion_real
_atom_type_scat_dispersion_imag
_atom_type_scat_source
C C 0.0181 0.0091 'International Tables Vol C Tables 4.2.6.8 and 6.1.1.4'
H H 0.0000 0.0000 'International Tables Vol C Tables 4.2.6.8 and 6.1.1.4'
N N 0.0311 0.0180 'International Tables Vol C Tables 4.2.6.8 and 6.1.1.4'

loop_
_geom_angle_atom_site_label_1
_geom_angle_atom_site_label_2
_geom_angle_atom_site_label_3
_geom_angle
C5 N1 C1 116.6(4)
C6 N2 C7 117.6(4)
C13 N3 C12 118.9(4)
C14 N4 C18 116.6(4)
C19 N5 C20 117.0(4)
C25 N6 C24 117.1(4)
N1 C1 C2 123.3(4)
N1 C1 C25 114.2(4)
C2 C1 C25 122.4(4)
C1 C2 C3 118.9(4)
C1 C2 H2 120.5
C3 C2 H2 120.5
C4 C3 C2 118.2(4)
C4 C3 H3 120.9
C2 C3 H3 120.9
C3 C4 C5 119.4(5)
C3 C4 H4 120.3
C5 C4 H4 120.3
N1 C5 C4 123.4(4)
N1 C5 C6 114.6(4)
C4 C5 C6 122.1(4)
N2 C6 C5 120.3(4)
N2 C6 H6 119.8
C5 C6 H6 119.8
N2 C7 C8 109.3(4)
N2 C7 C12 108.9(3)
C8 C7 C12 109.5(4)
N2 C7 H7 109.7
C8 C7 H7 109.7
C12 C7 H7 109.7
C9 C8 C7 110.8(4)
C9 C8 H8A 109.5
C7 C8 H8A 109.5
C9 C8 H8B 109.5
C7 C8 H8B 109.5
H8A C8 H8B 108.1
C8 C9 C10 110.6(4)
C8 C9 H9A 109.5
C10 C9 H9A 109.5
C8 C9 H9B 109.5
C10 C9 H9B 109.5
H9A C9 H9B 108.1
C11 C10 C9 111.3(4)
C11 C10 H10A 109.4
C9 C10 H10A 109.4
C11 C10 H10B 109.4
C9 C10 H10B 109.4
H10A C10 H10B 108.0
C10 C11 C12 113.4(4)
C10 C11 H11A 108.9
C12 C11 H11A 108.9
C10 C11 H11B 108.9
C12 C11 H11B 108.9
H11A C11 H11B 107.7
N3 C12 C11 107.9(4)
N3 C12 C7 110.1(4)
C11 C12 C7 109.7(3)
N3 C12 H12 109.7
C11 C12 H12 109.7
C7 C12 H12 109.7
N3 C13 C14 120.5(4)
N3 C13 H13 119.7
C14 C13 H13 119.7
N4 C14 C15 123.1(5)
N4 C14 C13 114.5(4)
C15 C14 C13 122.3(4)
C14 C15 C16 119.5(4)
C14 C15 H15 120.3
C16 C15 H15 120.3
C17 C16 C15 117.6(4)
C17 C16 H16 121.2
C15 C16 H16 121.2
C18 C17 C16 120.2(5)
C18 C17 H17 119.9
C16 C17 H17 119.9
N4 C18 C17 122.8(4)
N4 C18 C19 114.5(4)
C17 C18 C19 122.6(4)
N5 C19 C18 121.3(4)
N5 C19 H19 119.4
C18 C19 H19 119.4
N5 C20 C21 113.3(4)
N5 C20 C24 110.0(4)
C21 C20 C24 101.0(4)
N5 C20 H20 110.7
C21 C20 H20 110.7
C24 C20 H20 110.7
C22 C21 C20 104.9(5)
C22 C21 H21A 110.8
C20 C21 H21A 110.8
C22 C21 H21B 110.8
C20 C21 H21B 110.8
H21A C21 H21B 108.8
C21 C22 C23 106.7(4)
C21 C22 H22A 110.4
C23 C22 H22A 110.4
C21 C22 H22B 110.4
C23 C22 H22B 110.4
H22A C22 H22B 108.6
C24 C23 C22 104.7(5)
C24 C23 H23A 110.8
C22 C23 H23A 110.8
C24 C23 H23B 110.8
C22 C23 H23B 110.8
H23A C23 H23B 108.9
N6 C24 C23 113.9(4)
N6 C24 C20 110.4(4)
C23 C24 C20 102.6(4)
N6 C24 H24 109.9
C23 C24 H24 109.9
C20 C24 H24 109.9
N6 C25 C1 121.7(4)
N6 C25 H25 119.1
C1 C25 H25 119.1

loop_
_geom_bond_atom_site_label_1
_geom_bond_atom_site_label_2
_geom_bond_distance
N1 C5 1.345(6)
N1 C1 1.357(6)
N2 C6 1.272(6)
N2 C7 1.460(6)
N3 C13 1.260(6)
N3 C12 1.461(6)
N4 C14 1.350(6)
N4 C18 1.362(6)
N5 C19 1.276(7)
N5 C20 1.447(7)
N6 C25 1.272(6)
N6 C24 1.462(6)
C1 C2 1.379(6)
C1 C25 1.475(7)
C2 C3 1.395(6)
C2 H2 0.9500
C3 C4 1.380(6)
C3 H3 0.9500
C4 C5 1.384(6)
C4 H4 0.9500
C5 C6 1.481(6)
C6 H6 0.9500
C7 C8 1.534(6)
C7 C12 1.547(6)
C7 H7 1.0000
C8 C9 1.510(6)
C8 H8A 0.9900
C8 H8B 0.9900
C9 C10 1.512(6)
C9 H9A 0.9900
C9 H9B 0.9900
C10 C11 1.507(6)
C10 H10A 0.9900
C10 H10B 0.9900
C11 C12 1.532(6)
C11 H11A 0.9900
C11 H11B 0.9900
C12 H12 1.0000
C13 C14 1.480(7)
C13 H13 0.9500
C14 C15 1.385(6)
C15 C16 1.392(7)
C15 H15 0.9500
C16 C17 1.382(7)
C16 H16 0.9500
C17 C18 1.377(6)
C17 H17 0.9500
C18 C19 1.466(6)
C19 H19 0.9500
C20 C21 1.532(6)
C20 C24 1.550(7)
C20 H20 1.0000
C21 C22 1.518(8)
C21 H21A 0.9900
C21 H21B 0.9900
C22 C23 1.542(8)
C22 H22A 0.9900
C22 H22B 0.9900
C23 C24 1.532(6)
C23 H23A 0.9900
C23 H23B 0.9900
C24 H24 1.0000
C25 H25 0.9500

loop_
_geom_hbond_atom_site_label_D
_geom_hbond_atom_site_label_H
_geom_hbond_atom_site_label_A
_geom_hbond_distance_DH
_geom_hbond_distance_HA
_geom_hbond_distance_DA
_geom_hbond_angle_DHA
_geom_hbond_site_symmetry_A
C11 H11A N4 0.99 2.62 3.613(6) 176.0 1_655
C19 H19 N3 0.95 2.69 3.545(6) 150.3 1_455

loop_
_geom_torsion_atom_site_label_1
_geom_torsion_atom_site_label_2
_geom_torsion_atom_site_label_3
_geom_torsion_atom_site_label_4
_geom_torsion
C5 N1 C1 C2 -2.4(7)
C5 N1 C1 C25 174.6(4)
N1 C1 C2 C3 -1.5(7)
C25 C1 C2 C3 -178.3(5)
C1 C2 C3 C4 3.5(7)
C2 C3 C4 C5 -1.7(7)
C1 N1 C5 C4 4.4(7)
C1 N1 C5 C6 -174.2(4)
C3 C4 C5 N1 -2.4(7)
C3 C4 C5 C6 176.0(4)
C7 N2 C6 C5 -175.1(4)
N1 C5 C6 N2 151.6(4)
C4 C5 C6 N2 -26.9(7)
C6 N2 C7 C8 -144.3(4)
C6 N2 C7 C12 96.2(5)
N2 C7 C8 C9 -178.7(4)
C12 C7 C8 C9 -59.5(5)
C7 C8 C9 C10 59.4(5)
C8 C9 C10 C11 -55.7(5)
C9 C10 C11 C12 53.8(5)
C13 N3 C12 C11 -141.8(5)
C13 N3 C12 C7 98.6(5)
C10 C11 C12 N3 -173.6(4)
C10 C11 C12 C7 -53.7(5)
N2 C7 C12 N3 -66.6(4)
C8 C7 C12 N3 174.0(3)
N2 C7 C12 C11 174.8(4)
C8 C7 C12 C11 55.4(5)
C12 N3 C13 C14 -175.3(4)
C18 N4 C14 C15 4.2(7)
C18 N4 C14 C13 -174.2(4)
N3 C13 C14 N4 152.4(5)
N3 C13 C14 C15 -26.0(8)
N4 C14 C15 C16 -0.9(8)
C13 C14 C15 C16 177.4(5)
C14 C15 C16 C17 -2.5(7)
C15 C16 C17 C18 2.5(8)
C14 N4 C18 C17 -4.2(7)
C14 N4 C18 C19 172.3(4)
C16 C17 C18 N4 0.9(8)
C16 C17 C18 C19 -175.4(5)
C20 N5 C19 C18 172.8(4)
N4 C18 C19 N5 -155.4(5)
C17 C18 C19 N5 21.1(7)
C19 N5 C20 C21 151.2(5)
C19 N5 C20 C24 -96.6(5)
N5 C20 C21 C22 156.7(5)
C24 C20 C21 C22 39.1(5)
C20 C21 C22 C23 -19.0(6)
C21 C22 C23 C24 -9.0(6)
C25 N6 C24 C23 151.9(5)
C25 N6 C24 C20 -93.4(5)
C22 C23 C24 N6 152.5(5)
C22 C23 C24 C20 33.1(5)
N5 C20 C24 N6 73.8(5)
C21 C20 C24 N6 -166.2(4)
N5 C20 C24 C23 -164.4(4)
C21 C20 C24 C23 -44.5(5)
C24 N6 C25 C1 172.7(5)
N1 C1 C25 N6 -158.5(5)
C2 C1 C25 N6 18.5(8)
